data_7050617
loop_
_publ_author_name
'Crispini, Alessandra'
'Pucci, Daniela'
'Sessa, Stefania'
'Cataldi, Antonella'
'Napoli, Anna'
'Valentini, Alessandra'
'Ghedini, Mauro'

_publ_contact_author
;

     Prof. Alessandra Crispini
     Dipartimento di Chimica
     Universit\'a della Calabria
     I-87030 Arcavacata di Rende, Cosenza
     Italy
;
_publ_section_title
;
 Synthesis and characterization of new transition metal complexes
 containing DNA intercalators of the acridine family
;
_journal_issue 10
_journal_name_full 'New Journal of Chemistry'
_journal_page_first 1497
_journal_paper_doi 10.1039/b304288j
_journal_volume 27
_journal_year 2003
_chemical_formula_sum 'C28 H24 N4 Ni O2'
_chemical_formula_weight 507.22
_chemical_name_systematic
; 
 Bis-4-hydroxy-acridinate-ethylenediaminenickel(II) 
;
_space_group_IT_number 15
_symmetry_cell_setting monoclinic
_symmetry_space_group_name_Hall '-C 2yc'
_symmetry_space_group_name_H-M 'C 1 2/c 1'
_atom_sites_solution_hydrogens geom
_atom_sites_solution_primary direct
_atom_sites_solution_secondary difmap
_audit_creation_method SHELXL-97
_cell_angle_alpha 90.00
_cell_angle_beta 108.95(3)
_cell_angle_gamma 90.00
_cell_formula_units_Z 4
_cell_length_a 18.180(4)
_cell_length_b 12.346(3)
_cell_length_c 10.680(2)
_cell_measurement_reflns_used 30
_cell_measurement_temperature 293(2)
_cell_measurement_theta_max 13.60
_cell_measurement_theta_min 8.16
_cell_volume 2267.2(9)
_computing_molecular_graphics 'Bruker SHELXLTL'
_computing_publication_material 'Bruker SHELXLTL'
_computing_structure_refinement 'SHELXL-97 (Sheldrick, 1997)'
_computing_structure_solution 'SHELXS-97 (Sheldrick, 1990)'
_diffrn_ambient_temperature 293(2)
_diffrn_measured_fraction_theta_full 1.000
_diffrn_measured_fraction_theta_max 1.000
_diffrn_radiation_monochromator graphite
_diffrn_radiation_source 'fine-focus sealed tube'
_diffrn_radiation_type MoK\a
_diffrn_radiation_wavelength 0.71073
_diffrn_reflns_av_R_equivalents 0.0315
_diffrn_reflns_av_sigmaI/netI 0.0399
_diffrn_reflns_limit_h_max 20
_diffrn_reflns_limit_h_min -21
_diffrn_reflns_limit_k_max 14
_diffrn_reflns_limit_k_min 0
_diffrn_reflns_limit_l_max 12
_diffrn_reflns_limit_l_min 0
_diffrn_reflns_number 2133
_diffrn_reflns_theta_full 25.05
_diffrn_reflns_theta_max 25.05
_diffrn_reflns_theta_min 2.03
_exptl_absorpt_coefficient_mu 0.891
_exptl_absorpt_correction_T_max 0.800
_exptl_absorpt_correction_T_min 0.596
_exptl_absorpt_correction_type XABS2
_exptl_crystal_colour red
_exptl_crystal_density_diffrn 1.486
_exptl_crystal_density_method 'not measured'
_exptl_crystal_description block
_exptl_crystal_F_000 1056
_exptl_crystal_size_max 0.40
_exptl_crystal_size_mid 0.35
_exptl_crystal_size_min 0.22
_refine_diff_density_max 0.330
_refine_diff_density_min -0.266
_refine_diff_density_rms 0.053
_refine_ls_extinction_method none
_refine_ls_goodness_of_fit_ref 0.945
_refine_ls_hydrogen_treatment mixed
_refine_ls_matrix_type full
_refine_ls_number_parameters 156
_refine_ls_number_reflns 2013
_refine_ls_number_restraints 0
_refine_ls_restrained_S_all 0.945
_refine_ls_R_factor_all 0.0514
_refine_ls_R_factor_gt 0.0386
_refine_ls_shift/su_max 0.001
_refine_ls_shift/su_mean 0.000
_refine_ls_structure_factor_coef Fsqd
_refine_ls_weighting_details 'calc w=1/[\s^2^(Fo^2^)+(0.0682P)^2^+0.0000P] where P=(Fo^2^+2Fc^2^)/3'
_refine_ls_weighting_scheme calc
_refine_ls_wR_factor_gt 0.0977
_refine_ls_wR_factor_ref 0.1033
_reflns_number_gt 1615
_reflns_number_total 2013
_reflns_threshold_expression >2sigma(I)
_cod_data_source_file b304288j.txt
_cod_data_source_block global
_cod_original_cell_volume 2267.3(8)
_cod_original_sg_symbol_H-M 'C 2/c'
_cod_database_code 7050617

loop_
_symmetry_equiv_pos_as_xyz
'x, y, z'
'-x, y, -z+1/2'
'x+1/2, y+1/2, z'
'-x+1/2, y+1/2, -z+1/2'
'-x, -y, -z'
'x, -y, z-1/2'
'-x+1/2, -y+1/2, -z'
'x+1/2, -y+1/2, z-1/2'

loop_
_atom_site_label
_atom_site_type_symbol
_atom_site_fract_x
_atom_site_fract_y
_atom_site_fract_z
_atom_site_U_iso_or_equiv
_atom_site_adp_type
_atom_site_occupancy
_atom_site_symmetry_multiplicity
_atom_site_calc_flag
_atom_site_refinement_flags
_atom_site_disorder_assembly
_atom_site_disorder_group
Ni Ni 0.5000 0.61753(4) 0.7500 0.03534(19) Uani 1 2 d S . .
O1 O 0.57680(11) 0.60594(16) 0.64536(19) 0.0425(5) Uani 1 1 d . . .
N1 N 0.58405(12) 0.73877(18) 0.8484(2) 0.0372(5) Uani 1 1 d . . .
N2 N 0.43456(13) 0.48957(19) 0.6356(2) 0.0426(6) Uani 1 1 d . . .
H2A H 0.4370 0.4819 0.5480 0.051 Uiso 1 1 d R . .
H2B H 0.3805 0.4904 0.6147 0.051 Uiso 1 1 d R . .
C2 C 0.64223(15) 0.7433(2) 0.7960(3) 0.0396(6) Uani 1 1 d . . .
C3 C 0.70585(17) 0.8176(2) 0.8411(3) 0.0473(7) Uani 1 1 d . . .
C4 C 0.70381(18) 0.8894(3) 0.9398(3) 0.0542(8) Uani 1 1 d . . .
H4 H 0.7435 0.9400 0.9702 0.065 Uiso 1 1 calc R . .
C5 C 0.64460(18) 0.8881(2) 0.9944(3) 0.0489(7) Uani 1 1 d . . .
C6 C 0.6398(2) 0.9607(3) 1.0957(3) 0.0639(10) Uani 1 1 d . . .
H6 H 0.6785 1.0124 1.1281 0.077 Uiso 1 1 calc R . .
C7 C 0.5809(2) 0.9559(3) 1.1455(3) 0.0655(10) Uani 1 1 d . . .
H7 H 0.5786 1.0045 1.2107 0.079 Uiso 1 1 calc R . .
C8 C 0.5228(2) 0.8774(3) 1.0984(3) 0.0578(8) Uani 1 1 d . . .
H8 H 0.4822 0.8746 1.1333 0.069 Uiso 1 1 calc R . .
C9 C 0.52408(18) 0.8050(3) 1.0031(3) 0.0484(7) Uani 1 1 d . . .
H9 H 0.4852 0.7530 0.9750 0.058 Uiso 1 1 calc R . .
C10 C 0.58454(17) 0.8090(2) 0.9469(3) 0.0405(7) Uani 1 1 d . . .
C11 C 0.76528(17) 0.8155(3) 0.7825(4) 0.0571(9) Uani 1 1 d . . .
H11 H 0.8069 0.8633 0.8114 0.069 Uiso 1 1 calc R . .
C12 C 0.76171(12) 0.7440(2) 0.6843(2) 0.0598(9) Uani 1 1 d . . .
H12 H 0.8016 0.7425 0.6476 0.072 Uiso 1 1 calc R . .
C13 C 0.69757(12) 0.6710(2) 0.6362(2) 0.0517(8) Uani 1 1 d R . .
H13 H 0.6965 0.6235 0.5679 0.062 Uiso 1 1 calc R . .
C14 C 0.63734(15) 0.6688(2) 0.6880(3) 0.0398(7) Uani 1 1 d . . .
C15 C 0.45665(17) 0.3906(2) 0.7166(4) 0.0549(8) Uani 1 1 d . . .
H15A H 0.4412 0.3270 0.6608 0.066 Uiso 1 1 calc R . .
H15B H 0.4305 0.3887 0.7825 0.066 Uiso 1 1 calc R . .

loop_
_atom_site_aniso_label
_atom_site_aniso_U_11
_atom_site_aniso_U_22
_atom_site_aniso_U_33
_atom_site_aniso_U_23
_atom_site_aniso_U_13
_atom_site_aniso_U_12
Ni 0.0336(3) 0.0389(3) 0.0365(3) 0.000 0.0155(2) 0.000
O1 0.0414(11) 0.0470(12) 0.0443(11) -0.0014(9) 0.0211(9) -0.0024(9)
N1 0.0370(12) 0.0397(13) 0.0351(12) 0.0030(10) 0.0117(10) -0.0032(10)
N2 0.0350(12) 0.0500(15) 0.0446(14) -0.0049(11) 0.0154(11) -0.0029(11)
C2 0.0368(14) 0.0406(16) 0.0401(15) 0.0116(13) 0.0108(12) 0.0021(12)
C3 0.0438(17) 0.0471(18) 0.0464(17) 0.0149(14) 0.0082(14) -0.0043(14)
C4 0.0504(18) 0.0484(19) 0.0537(19) 0.0056(16) 0.0030(15) -0.0157(15)
C5 0.0586(19) 0.0397(17) 0.0408(16) 0.0063(14) 0.0057(14) -0.0051(15)
C6 0.080(2) 0.048(2) 0.054(2) -0.0072(17) 0.0086(19) -0.0128(18)
C7 0.093(3) 0.054(2) 0.0475(19) -0.0107(17) 0.0201(19) -0.001(2)
C8 0.075(2) 0.054(2) 0.0460(17) -0.0030(16) 0.0229(16) -0.0027(18)
C9 0.0585(19) 0.0476(18) 0.0386(15) -0.0058(14) 0.0152(14) -0.0044(15)
C10 0.0468(16) 0.0368(16) 0.0359(14) 0.0052(12) 0.0105(13) 0.0000(13)
C11 0.0354(16) 0.064(2) 0.069(2) 0.0172(18) 0.0132(15) -0.0080(15)
C12 0.0411(17) 0.076(2) 0.069(2) 0.021(2) 0.0267(16) 0.0023(17)
C13 0.0449(17) 0.061(2) 0.0554(19) 0.0074(16) 0.0247(15) 0.0032(15)
C14 0.0350(15) 0.0427(16) 0.0423(15) 0.0107(13) 0.0135(12) 0.0056(13)
C15 0.0523(18) 0.0417(18) 0.079(2) -0.0029(17) 0.0323(17) -0.0050(15)

loop_
_atom_type_symbol
_atom_type_description
_atom_type_scat_dispersion_real
_atom_type_scat_dispersion_imag
_atom_type_scat_source
C C 0.0033 0.0016 'International Tables Vol C Tables 4.2.6.8 and 6.1.1.4'
H H 0.0000 0.0000 'International Tables Vol C Tables 4.2.6.8 and 6.1.1.4'
N N 0.0061 0.0033 'International Tables Vol C Tables 4.2.6.8 and 6.1.1.4'
O O 0.0106 0.0060 'International Tables Vol C Tables 4.2.6.8 and 6.1.1.4'
Ni Ni 0.3393 1.1124 'International Tables Vol C Tables 4.2.6.8 and 6.1.1.4'

loop_
_geom_angle_atom_site_label_1
_geom_angle_atom_site_label_2
_geom_angle_atom_site_label_3
_geom_angle
_geom_angle_site_symmetry_1
_geom_angle_site_symmetry_3
_geom_angle_publ_flag
O1 Ni O1 172.02(11) . 2_656 ?
O1 Ni N2 89.32(8) . . ?
O1 Ni N2 84.71(8) 2_656 . ?
O1 Ni N2 84.71(8) . 2_656 ?
O1 Ni N2 89.32(8) 2_656 2_656 ?
N2 Ni N2 83.14(13) . 2_656 ?
O1 Ni N1 79.29(8) . . ?
O1 Ni N1 106.41(8) 2_656 . ?
N2 Ni N1 168.38(8) . . ?
N2 Ni N1 93.47(9) 2_656 . ?
O1 Ni N1 106.41(8) . 2_656 ?
O1 Ni N1 79.29(8) 2_656 2_656 ?
N2 Ni N1 93.47(9) . 2_656 ?
N2 Ni N1 168.38(8) 2_656 2_656 ?
N1 Ni N1 91.93(12) . 2_656 ?
C14 O1 Ni 114.45(17) . . ?
C2 N1 C10 119.0(2) . . ?
C2 N1 Ni 110.76(18) . . ?
C10 N1 Ni 130.21(18) . . ?
C15 N2 Ni 106.61(18) . . ?
N1 C2 C3 122.9(3) . . ?
N1 C2 C14 116.6(2) . . ?
C3 C2 C14 120.4(3) . . ?
C4 C3 C11 124.1(3) . . ?
C4 C3 C2 116.6(3) . . ?
C11 C3 C2 119.3(3) . . ?
C5 C4 C3 122.0(3) . . ?
C4 C5 C6 124.0(3) . . ?
C4 C5 C10 117.9(3) . . ?
C6 C5 C10 118.1(3) . . ?
C7 C6 C5 121.6(3) . . ?
C6 C7 C8 119.6(3) . . ?
C9 C8 C7 122.0(3) . . ?
C8 C9 C10 120.0(3) . . ?
N1 C10 C9 119.7(3) . . ?
N1 C10 C5 121.5(3) . . ?
C9 C10 C5 118.8(3) . . ?
C12 C11 C3 120.2(3) . . ?
C11 C12 C13 121.11(16) . . ?
C14 C13 C12 121.89(17) . . ?
O1 C14 C13 124.2(3) . . ?
O1 C14 C2 118.8(2) . . ?
C13 C14 C2 117.0(3) . . ?
N2 C15 C15 108.8(2) . 2_656 ?

loop_
_geom_bond_atom_site_label_1
_geom_bond_atom_site_label_2
_geom_bond_distance
_geom_bond_site_symmetry_2
_geom_bond_publ_flag
Ni O1 2.0572(18) . ?
Ni O1 2.0572(18) 2_656 ?
Ni N2 2.112(2) . ?
Ni N2 2.112(2) 2_656 ?
Ni N1 2.153(2) . ?
Ni N1 2.153(2) 2_656 ?
O1 C14 1.302(3) . ?
N1 C2 1.349(3) . ?
N1 C10 1.361(3) . ?
N2 C15 1.475(4) . ?
C2 C3 1.431(4) . ?
C2 C14 1.455(4) . ?
C3 C4 1.388(5) . ?
C3 C11 1.414(4) . ?
C4 C5 1.381(5) . ?
C5 C6 1.428(5) . ?
C5 C10 1.430(4) . ?
C6 C7 1.343(5) . ?
C7 C8 1.401(5) . ?
C8 C9 1.359(4) . ?
C9 C10 1.415(4) . ?
C11 C12 1.356(4) . ?
C12 C13 1.4314 . ?
C13 C14 1.379(3) . ?
C15 C15 1.504(6) 2_656 ?

loop_
_geom_hbond_atom_site_label_D
_geom_hbond_atom_site_label_H
_geom_hbond_atom_site_label_A
_geom_hbond_distance_DH
_geom_hbond_distance_HA
_geom_hbond_distance_DA
_geom_hbond_angle_DHA
_geom_hbond_site_symmetry_A
N2 H2A O1 0.96 2.27 3.168(3) 155.5 5_666
